data_4500918
loop_
_publ_author_name
'L\"u, Jian'
'Han, Li-Wei'
'Lin, Jing-Xiang'
'Cao, Rong'

_publ_section_title
;
 Supramolecular Organic Frameworks of Brominated Bisphenol Derivatives
 with Organoamines
;
_journal_issue 8
_journal_name_full 'Crystal Growth &amp; Design'
_journal_page_first 3551
_journal_paper_doi 10.1021/cg200520w
_journal_volume 11
_journal_year 2011
_chemical_formula_sum 'C38 H46 Br8 N6 O4'
_chemical_formula_weight 1290.09
_chemical_name_systematic
; 
 ? 
;
_space_group_IT_number 14
_symmetry_cell_setting monoclinic
_symmetry_space_group_name_Hall '-P 2ybc'
_symmetry_space_group_name_H-M 'P 1 21/c 1'
_atom_sites_solution_hydrogens geom
_atom_sites_solution_primary direct
_atom_sites_solution_secondary difmap
_audit_creation_method SHELXL-97
_cell_angle_alpha 90.00
_cell_angle_beta 106.318(4)
_cell_angle_gamma 90.00
_cell_formula_units_Z 2
_cell_length_a 12.1305(4)
_cell_length_b 12.3277(3)
_cell_length_c 15.7747(5)
_cell_measurement_reflns_used 5173
_cell_measurement_temperature 298(2)
_cell_measurement_theta_max 28.93
_cell_measurement_theta_min 2.41
_cell_volume 2263.94(13)
_computing_cell_refinement
;
CrysAlisPro, Agilent Technologies,
Version 1.171.34.49 (release 20-01-2011 CrysAlis171 .NET)
(compiled Jan 20 2011,15:58:25)
;
_computing_data_collection
;
CrysAlisPro, Agilent Technologies,
Version 1.171.34.49 (release 20-01-2011 CrysAlis171 .NET)
(compiled Jan 20 2011,15:58:25)
;
_computing_data_reduction
;
CrysAlisPro, Agilent Technologies,
Version 1.171.34.49 (release 20-01-2011 CrysAlis171 .NET)
(compiled Jan 20 2011,15:58:25)
;
_computing_molecular_graphics 'SHELXL-97 (Sheldrick, 1997)'
_computing_publication_material 'SHELXL-97 (Sheldrick, 1997)'
_computing_structure_refinement 'SHELXL-97 (Sheldrick, 1997)'
_computing_structure_solution 'SHELXS-97 (Sheldrick, 1990)'
_diffrn_ambient_temperature 298(2)
_diffrn_measured_fraction_theta_full 0.999
_diffrn_measured_fraction_theta_max 0.864
_diffrn_measurement_device_type 'Xcalibur, Eos'
_diffrn_measurement_method '\w scans'
_diffrn_radiation_monochromator graphite
_diffrn_radiation_source 'fine-focus sealed tube'
_diffrn_radiation_type MoK\a
_diffrn_radiation_wavelength 0.71073
_diffrn_reflns_av_R_equivalents 0.0530
_diffrn_reflns_av_sigmaI/netI 0.1627
_diffrn_reflns_limit_h_max 15
_diffrn_reflns_limit_h_min -16
_diffrn_reflns_limit_k_max 13
_diffrn_reflns_limit_k_min -16
_diffrn_reflns_limit_l_max 21
_diffrn_reflns_limit_l_min -21
_diffrn_reflns_number 11309
_diffrn_reflns_theta_full 25.00
_diffrn_reflns_theta_max 28.93
_diffrn_reflns_theta_min 2.41
_diffrn_standards_decay_% none
_diffrn_standards_interval_count none
_diffrn_standards_interval_time none
_diffrn_standards_number none
_exptl_absorpt_coefficient_mu 7.130
_exptl_absorpt_correction_T_max 0.240
_exptl_absorpt_correction_T_min 0.197
_exptl_absorpt_correction_type multi-scan
_exptl_absorpt_process_details
;
CrysAlisPro, Agilent Technologies,
Version 1.171.34.49 (release 20-01-2011 CrysAlis171 .NET)
(compiled Jan 20 2011,15:58:25)
Empirical absorption correction using spherical harmonics,
 implemented in SCALE3 ABSPACK scaling algorithm.
;
_exptl_crystal_colour colorless
_exptl_crystal_density_diffrn 1.892
_exptl_crystal_density_method 'not measured'
_exptl_crystal_description block
_exptl_crystal_F_000 1256
_exptl_crystal_size_max 0.3
_exptl_crystal_size_mid 0.2
_exptl_crystal_size_min 0.2
_refine_diff_density_max 0.626
_refine_diff_density_min -0.564
_refine_diff_density_rms 0.086
_refine_ls_extinction_method none
_refine_ls_goodness_of_fit_ref 0.858
_refine_ls_hydrogen_treatment mixed
_refine_ls_matrix_type full
_refine_ls_number_parameters 265
_refine_ls_number_reflns 5173
_refine_ls_number_restraints 2
_refine_ls_restrained_S_all 0.858
_refine_ls_R_factor_all 0.1522
_refine_ls_R_factor_gt 0.0416
_refine_ls_shift/su_max 0.001
_refine_ls_shift/su_mean 0.000
_refine_ls_structure_factor_coef Fsqd
_refine_ls_weighting_details 'calc w=1/[\s^2^(Fo^2^)+(0.0200P)^2^+0.0000P] where P=(Fo^2^+2Fc^2^)/3'
_refine_ls_weighting_scheme calc
_refine_ls_wR_factor_gt 0.0595
_refine_ls_wR_factor_ref 0.0670
_reflns_number_gt 1939
_reflns_number_total 5173
_reflns_threshold_expression >2sigma(I)
_cod_data_source_file cg200520w_si_002.cif
_cod_data_source_block TBBPF_PZ
_cod_depositor_comments
;
The following automatic conversions were performed:

'_symmetry_cell_setting' value 'Monoclinic' changed to 'monoclinic'
according to /home/saulius/struct/CIF-dictionaries/cif_core.dic
dictionary named 'cif_core.dic' version 2.4.1 from 2010-06-29.

Automatic conversion script
Id: cif_fix_values 1715 2011-07-08 13:25:40Z adriana 
;
_cod_original_cell_volume 2263.94(12)
_cod_original_sg_symbol_H-M P2(1)/c
_cod_database_code 4500918

loop_
_symmetry_equiv_pos_as_xyz
'x, y, z'
'-x, y+1/2, -z+1/2'
'-x, -y, -z'
'x, -y-1/2, z-1/2'

loop_
_atom_site_label
_atom_site_type_symbol
_atom_site_fract_x
_atom_site_fract_y
_atom_site_fract_z
_atom_site_U_iso_or_equiv
_atom_site_adp_type
_atom_site_occupancy
_atom_site_symmetry_multiplicity
_atom_site_calc_flag
_atom_site_refinement_flags
N1 N -0.5673(5) 0.0867(5) 0.4310(3) 0.121(2) Uani 1 1 d .
H1A H -0.5663 0.1080 0.4871 0.145 Uiso 1 1 calc R
H1B H -0.4988 0.0527 0.4340 0.145 Uiso 1 1 calc R
N2 N -0.7893(5) 0.1622(4) 0.3317(4) 0.0626(17) Uani 1 1 d .
H2 H -0.793(4) 0.154(3) 0.288(2) 0.017(16) Uiso 1 1 d .
N3 N 0.0325(4) -0.0678(4) 0.0770(3) 0.0407(11) Uani 1 1 d D
Br1 Br -0.67035(5) -0.15147(4) 0.17695(4) 0.06602(19) Uani 1 1 d .
Br2 Br -0.74374(6) 0.30005(4) 0.12070(4) 0.0802(2) Uani 1 1 d .
Br3 Br -0.12232(5) 0.08496(4) 0.42418(3) 0.0669(2) Uani 1 1 d .
Br4 Br -0.00186(5) 0.36352(5) 0.18208(4) 0.0693(2) Uani 1 1 d .
O1 O -0.7937(3) 0.0673(2) 0.16733(19) 0.0462(9) Uani 1 1 d .
O2 O 0.0194(3) 0.2503(2) 0.35537(19) 0.0489(9) Uani 1 1 d .
C1 C -0.6967(4) 0.0757(4) 0.1468(3) 0.0378(12) Uani 1 1 d .
C2 C -0.6232(4) -0.0129(4) 0.1481(3) 0.0374(13) Uani 1 1 d .
C3 C -0.5196(4) -0.0043(4) 0.1288(3) 0.0416(13) Uani 1 1 d .
H3B H -0.4735 -0.0671 0.1313 0.050 Uiso 1 1 calc R
C4 C -0.4818(4) 0.0940(4) 0.1061(3) 0.0351(12) Uani 1 1 d .
C5 C -0.5501(4) 0.1841(4) 0.1051(3) 0.0431(13) Uani 1 1 d .
H5A H -0.5257 0.2533 0.0908 0.052 Uiso 1 1 calc R
C6 C -0.6528(4) 0.1737(4) 0.1246(3) 0.0382(13) Uani 1 1 d .
C7 C -0.0705(4) 0.2174(4) 0.2940(3) 0.0378(12) Uani 1 1 d .
C8 C -0.1506(4) 0.1400(3) 0.3067(3) 0.0364(12) Uani 1 1 d .
C9 C -0.2449(4) 0.1041(3) 0.2423(3) 0.0371(12) Uani 1 1 d .
H9A H -0.2932 0.0501 0.2558 0.044 Uiso 1 1 calc R
C10 C -0.2696(4) 0.1463(4) 0.1578(3) 0.0310(11) Uani 1 1 d .
C11 C -0.1968(4) 0.2253(3) 0.1410(3) 0.0357(12) Uani 1 1 d .
H11A H -0.2132 0.2577 0.0842 0.043 Uiso 1 1 calc R
C12 C -0.1013(4) 0.2568(3) 0.2061(3) 0.0388(13) Uani 1 1 d .
C13 C -0.3691(4) 0.1043(4) 0.0840(3) 0.0472(14) Uani 1 1 d .
H13A H -0.3803 0.1535 0.0327 0.057 Uiso 1 1 calc R
H13B H -0.3480 0.0321 0.0658 0.057 Uiso 1 1 calc R
C14 C -0.6630(9) 0.0116(5) 0.3958(5) 0.144(4) Uani 1 1 d .
H14A H -0.6556 -0.0517 0.4356 0.173 Uiso 1 1 calc R
H14B H -0.6608 -0.0150 0.3370 0.173 Uiso 1 1 calc R
C15 C -0.7739(6) 0.0676(6) 0.3879(5) 0.104(2) Uani 1 1 d .
H15A H -0.8378 0.0162 0.3637 0.124 Uiso 1 1 calc R
H15B H -0.7773 0.0897 0.4474 0.124 Uiso 1 1 calc R
C16 C -0.6932(6) 0.2361(4) 0.3638(3) 0.0736(18) Uani 1 1 d .
H16A H -0.6951 0.2660 0.4216 0.088 Uiso 1 1 calc R
H16B H -0.7006 0.2972 0.3219 0.088 Uiso 1 1 calc R
C17 C -0.5811(6) 0.1802(6) 0.3738(4) 0.092(2) Uani 1 1 d .
H17A H -0.5760 0.1571 0.3150 0.111 Uiso 1 1 calc R
H17B H -0.5178 0.2319 0.3984 0.111 Uiso 1 1 calc R
C18 C -0.0694(4) 0.0042(3) 0.0603(3) 0.0411(13) Uani 1 1 d .
H18A H -0.0801 0.0287 0.1172 0.049 Uiso 1 1 calc R
H18B H -0.1389 -0.0364 0.0279 0.049 Uiso 1 1 calc R
C19 C 0.0537(4) -0.1015(3) -0.0066(3) 0.0446(13) Uani 1 1 d .
H19A H -0.0118 -0.1454 -0.0412 0.053 Uiso 1 1 calc R
H19B H 0.1235 -0.1473 0.0062 0.053 Uiso 1 1 calc R
H3A H 0.016(4) -0.130(2) 0.105(3) 0.08(2) Uiso 1 1 d D
H3C H 0.086(3) -0.022(3) 0.113(3) 0.08(2) Uiso 1 1 d D

loop_
_atom_site_aniso_label
_atom_site_aniso_U_11
_atom_site_aniso_U_22
_atom_site_aniso_U_33
_atom_site_aniso_U_23
_atom_site_aniso_U_13
_atom_site_aniso_U_12
N1 0.111(6) 0.137(5) 0.081(4) -0.013(4) -0.027(4) 0.036(5)
N2 0.081(4) 0.072(4) 0.031(3) -0.008(3) 0.009(3) -0.024(3)
N3 0.041(3) 0.041(3) 0.040(3) 0.008(3) 0.011(2) 0.012(3)
Br1 0.0592(4) 0.0484(3) 0.0938(5) 0.0039(3) 0.0269(4) -0.0012(3)
Br2 0.0945(6) 0.0678(4) 0.0900(5) 0.0212(4) 0.0450(4) 0.0424(4)
Br3 0.0839(5) 0.0719(4) 0.0389(3) 0.0109(3) 0.0073(3) 0.0015(4)
Br4 0.0499(4) 0.0773(4) 0.0850(5) 0.0116(3) 0.0258(3) -0.0141(3)
O1 0.027(2) 0.065(2) 0.048(2) -0.0083(17) 0.0127(18) 0.0043(18)
O2 0.035(2) 0.067(2) 0.039(2) -0.0139(18) 0.0009(18) -0.0079(19)
C1 0.024(3) 0.053(4) 0.030(3) -0.001(3) -0.003(2) 0.006(3)
C2 0.032(4) 0.046(3) 0.031(3) -0.004(2) 0.004(3) -0.004(3)
C3 0.039(4) 0.045(3) 0.036(3) -0.004(3) 0.002(3) 0.004(3)
C4 0.026(3) 0.054(3) 0.022(3) -0.012(3) 0.001(2) -0.001(3)
C5 0.045(4) 0.050(3) 0.033(3) 0.004(3) 0.009(3) -0.001(3)
C6 0.039(4) 0.040(3) 0.035(3) 0.007(2) 0.011(3) 0.012(3)
C7 0.031(4) 0.040(3) 0.046(4) -0.009(3) 0.015(3) 0.003(3)
C8 0.045(4) 0.032(3) 0.031(3) 0.001(2) 0.008(3) 0.003(3)
C9 0.030(4) 0.036(3) 0.046(3) -0.005(3) 0.012(3) -0.001(3)
C10 0.026(3) 0.039(3) 0.030(3) -0.008(3) 0.012(3) 0.005(3)
C11 0.029(4) 0.048(3) 0.030(3) 0.000(3) 0.009(3) 0.012(3)
C12 0.038(4) 0.038(3) 0.047(3) 0.000(3) 0.023(3) 0.001(3)
C13 0.040(4) 0.065(3) 0.033(3) -0.010(3) 0.006(3) -0.004(3)
C14 0.238(13) 0.047(5) 0.097(6) 0.002(4) -0.035(7) -0.008(6)
C15 0.108(7) 0.103(6) 0.098(6) 0.005(5) 0.027(5) -0.049(5)
C16 0.076(5) 0.075(4) 0.061(4) -0.001(3) 0.005(4) -0.018(4)
C17 0.052(5) 0.143(7) 0.070(5) 0.006(5) -0.002(4) -0.021(5)
C18 0.038(4) 0.047(3) 0.040(3) -0.003(3) 0.015(3) 0.013(3)
C19 0.049(4) 0.046(3) 0.039(3) -0.004(3) 0.014(3) 0.017(3)

loop_
_atom_type_symbol
_atom_type_description
_atom_type_scat_dispersion_real
_atom_type_scat_dispersion_imag
_atom_type_scat_source
C C 0.0033 0.0016 'International Tables Vol C Tables 4.2.6.8 and 6.1.1.4'
H H 0.0000 0.0000 'International Tables Vol C Tables 4.2.6.8 and 6.1.1.4'
O O 0.0106 0.0060 'International Tables Vol C Tables 4.2.6.8 and 6.1.1.4'
Br Br -0.2901 2.4595 'International Tables Vol C Tables 4.2.6.8 and 6.1.1.4'
N N 0.0061 0.0033 'International Tables Vol C Tables 4.2.6.8 and 6.1.1.4'

loop_
_geom_angle_atom_site_label_1
_geom_angle_atom_site_label_2
_geom_angle_atom_site_label_3
_geom_angle
_geom_angle_site_symmetry_3
C17 N1 C14 109.1(5) .
C16 N2 C15 109.8(5) .
C19 N3 C18 110.9(4) .
O1 C1 C6 124.0(5) .
O1 C1 C2 123.0(5) .
C6 C1 C2 112.9(4) .
C3 C2 C1 123.4(5) .
C3 C2 Br1 118.5(4) .
C1 C2 Br1 118.1(4) .
C4 C3 C2 121.1(5) .
C3 C4 C5 117.9(4) .
C3 C4 C13 121.6(5) .
C5 C4 C13 120.5(5) .
C6 C5 C4 120.0(4) .
C5 C6 C1 124.7(4) .
C5 C6 Br2 118.2(4) .
C1 C6 Br2 117.2(4) .
O2 C7 C8 124.7(5) .
O2 C7 C12 123.8(5) .
C8 C7 C12 111.5(4) .
C9 C8 C7 125.1(4) .
C9 C8 Br3 119.2(4) .
C7 C8 Br3 115.7(4) .
C8 C9 C10 120.1(4) .
C9 C10 C11 118.1(4) .
C9 C10 C13 121.5(4) .
C11 C10 C13 120.3(4) .
C12 C11 C10 120.2(4) .
C11 C12 C7 124.9(4) .
C11 C12 Br4 119.9(4) .
C7 C12 Br4 115.2(4) .
C4 C13 C10 115.4(4) .
N1 C14 C15 109.9(6) .
N2 C15 C14 112.6(6) .
N2 C16 C17 111.4(5) .
N1 C17 C16 112.1(5) .
N3 C18 C19 110.2(4) 3
N3 C19 C18 111.0(4) 3

loop_
_geom_bond_atom_site_label_1
_geom_bond_atom_site_label_2
_geom_bond_distance
_geom_bond_site_symmetry_2
N1 C17 1.444(6) .
N1 C14 1.466(8) .
N2 C16 1.454(7) .
N2 C15 1.445(8) .
N3 C19 1.473(5) .
N3 C18 1.484(5) .
Br1 C2 1.897(4) .
Br2 C6 1.900(4) .
Br3 C8 1.912(4) .
Br4 C12 1.895(4) .
O1 C1 1.309(5) .
O2 C7 1.303(5) .
C1 C6 1.404(6) .
C1 C2 1.406(6) .
C2 C3 1.378(6) .
C3 C4 1.377(6) .
C4 C5 1.383(5) .
C4 C13 1.509(6) .
C5 C6 1.372(6) .
C7 C8 1.415(6) .
C7 C12 1.416(6) .
C8 C9 1.372(5) .
C9 C10 1.383(5) .
C10 C11 1.389(5) .
C10 C13 1.514(5) .
C11 C12 1.370(6) .
C14 C15 1.486(9) .
C16 C17 1.492(7) .
C18 C19 1.510(5) 3
C19 C18 1.510(5) 3
